data_4081785
loop_
_publ_author_name
'Muthaiah, Senthilkumar'
'Do, Dinh Cao Huan'
'Ganguly, Rakesh'
'Vidovi\'c, Dragoslav'

_publ_section_title
;
 Counterion Dependence on the Synthetic Viability of NHC-stabilized
 Dichloroborenium Cations
;
_journal_issue 22
_journal_name_full Organometallics
_journal_page_first 6718
_journal_paper_doi 10.1021/om400541q
_journal_volume 32
_journal_year 2013
_chemical_formula_moiety 'C24 H12 B Cl8, C11 H20 B Cl2 N2'
_chemical_formula_sum 'C35 H32 B2 Cl10 N2'
_chemical_formula_weight 856.75
_chemical_name_systematic
; 
 ? 
;
_space_group_IT_number 9
_symmetry_cell_setting monoclinic
_symmetry_space_group_name_Hall 'C -2yc'
_symmetry_space_group_name_H-M 'C 1 c 1'
_atom_sites_solution_hydrogens geom
_atom_sites_solution_primary direct
_atom_sites_solution_secondary difmap
_audit_creation_method SHELXL-97
_cell_angle_alpha 90.00
_cell_angle_beta 93.887(2)
_cell_angle_gamma 90.00
_cell_formula_units_Z 4
_cell_length_a 13.4034(6)
_cell_length_b 13.6003(6)
_cell_length_c 21.6148(10)
_cell_measurement_reflns_used 6655
_cell_measurement_temperature 103(2)
_cell_measurement_theta_max 25.54
_cell_measurement_theta_min 2.92
_cell_volume 3931.1(3)
_computing_cell_refinement 'Bruker SAINT'
_computing_data_collection 'Bruker APEX2'
_computing_data_reduction 'Bruker SAINT'
_computing_molecular_graphics 'Bruker SHELXTL'
_computing_publication_material 'Bruker SHELXTL'
_computing_structure_refinement 'SHELXL-97 (Sheldrick, 2008)'
_computing_structure_solution 'SHELXS-97 (Sheldrick, 2008)'
_diffrn_ambient_temperature 103(2)
_diffrn_measured_fraction_theta_full 0.996
_diffrn_measured_fraction_theta_max 0.996
_diffrn_measurement_device_type 'Bruker APEX-II CCD'
_diffrn_measurement_method '\f and \w scans'
_diffrn_radiation_monochromator graphite
_diffrn_radiation_source 'fine-focus sealed tube'
_diffrn_radiation_type MoK\a
_diffrn_radiation_wavelength 0.71073
_diffrn_reflns_av_R_equivalents 0.0548
_diffrn_reflns_av_sigmaI/netI 0.0660
_diffrn_reflns_limit_h_max 18
_diffrn_reflns_limit_h_min -17
_diffrn_reflns_limit_k_max 18
_diffrn_reflns_limit_k_min -18
_diffrn_reflns_limit_l_max 30
_diffrn_reflns_limit_l_min -29
_diffrn_reflns_number 32133
_diffrn_reflns_theta_full 29.65
_diffrn_reflns_theta_max 29.65
_diffrn_reflns_theta_min 1.89
_exptl_absorpt_coefficient_mu 0.738
_exptl_absorpt_correction_T_max 0.8089
_exptl_absorpt_correction_T_min 0.7567
_exptl_absorpt_correction_type multi-scan
_exptl_absorpt_process_details sadabs
_exptl_crystal_colour colourless
_exptl_crystal_density_diffrn 1.448
_exptl_crystal_density_method 'not measured'
_exptl_crystal_description block
_exptl_crystal_F_000 1744
_exptl_crystal_size_max 0.40
_exptl_crystal_size_mid 0.32
_exptl_crystal_size_min 0.30
_refine_diff_density_max 0.610
_refine_diff_density_min -0.362
_refine_diff_density_rms 0.091
_refine_ls_abs_structure_details 'Flack H D (1983), Acta Cryst. A39, 876-881'
_refine_ls_abs_structure_Flack 0.09(5)
_refine_ls_extinction_method none
_refine_ls_goodness_of_fit_ref 1.084
_refine_ls_hydrogen_treatment constr
_refine_ls_matrix_type full
_refine_ls_number_parameters 448
_refine_ls_number_reflns 10000
_refine_ls_number_restraints 2
_refine_ls_restrained_S_all 1.084
_refine_ls_R_factor_all 0.0512
_refine_ls_R_factor_gt 0.0410
_refine_ls_shift/su_max 0.001
_refine_ls_shift/su_mean 0.000
_refine_ls_structure_factor_coef Fsqd
_refine_ls_weighting_details 'calc w=1/[\s^2^(Fo^2^)+(0.0523P)^2^+2.3889P] where P=(Fo^2^+2Fc^2^)/3'
_refine_ls_weighting_scheme calc
_refine_ls_wR_factor_gt 0.0902
_refine_ls_wR_factor_ref 0.1162
_reflns_number_gt 8725
_reflns_number_total 10000
_reflns_threshold_expression >2sigma(I)
_cod_data_source_file om400541q_si_002.cif
_cod_data_source_block 4BCl2BArCl
_cod_depositor_comments
;
The following automatic conversions were performed:

'_symmetry_cell_setting' value 'Monoclinic' changed to 'monoclinic'
according to /home/saulius/struct/CIF-dictionaries/cif_core.dic
dictionary named 'cif_core.dic' version 2.4.2 from 2011-04-26.

Automatic conversion script
Id: cif_fix_values 1891 2012-01-12 08:04:46Z andrius 
;
_cod_original_sg_symbol_H-M Cc
_cod_database_code 4081785

loop_
_symmetry_equiv_pos_as_xyz
'x, y, z'
'x, -y, z+1/2'
'x+1/2, y+1/2, z'
'x+1/2, -y+1/2, z+1/2'

loop_
_atom_site_label
_atom_site_type_symbol
_atom_site_fract_x
_atom_site_fract_y
_atom_site_fract_z
_atom_site_U_iso_or_equiv
_atom_site_adp_type
_atom_site_occupancy
_atom_site_symmetry_multiplicity
_atom_site_calc_flag
_atom_site_refinement_flags
B1 B 0.3854(3) 0.1585(3) 0.44261(17) 0.0179(7) Uani 1 1 d .
B2 B 0.4151(3) 0.7415(3) 0.19173(15) 0.0134(7) Uani 1 1 d .
C1 C 0.4340(2) 0.1182(2) 0.38325(15) 0.0159(6) Uani 1 1 d .
C2 C 0.5439(3) 0.0619(3) 0.32031(17) 0.0265(8) Uani 1 1 d .
H2 H 0.6049 0.0409 0.3047 0.032 Uiso 1 1 calc R
C3 C 0.4540(3) 0.0672(3) 0.28798(17) 0.0252(8) Uani 1 1 d .
H3 H 0.4403 0.0489 0.2458 0.030 Uiso 1 1 calc R
C4 C 0.6182(3) 0.0981(3) 0.42760(17) 0.0249(8) Uani 1 1 d .
C5 C 0.6713(3) 0.1951(4) 0.4165(2) 0.0404(11) Uani 1 1 d .
H5A H 0.6243 0.2497 0.4203 0.061 Uiso 1 1 calc R
H5B H 0.6956 0.1952 0.3747 0.061 Uiso 1 1 calc R
H5C H 0.7279 0.2029 0.4472 0.061 Uiso 1 1 calc R
C6 C 0.5818(3) 0.0924(4) 0.49277(18) 0.0336(10) Uani 1 1 d .
H6A H 0.5429 0.1514 0.5010 0.050 Uiso 1 1 calc R
H6B H 0.6394 0.0881 0.5231 0.050 Uiso 1 1 calc R
H6C H 0.5397 0.0340 0.4962 0.050 Uiso 1 1 calc R
C7 C 0.6881(3) 0.0114(4) 0.4180(2) 0.0427(12) Uani 1 1 d .
H7A H 0.7405 0.0096 0.4519 0.064 Uiso 1 1 calc R
H7B H 0.7187 0.0190 0.3784 0.064 Uiso 1 1 calc R
H7C H 0.6498 -0.0500 0.4176 0.064 Uiso 1 1 calc R
C8 C 0.2749(3) 0.1115(3) 0.30784(16) 0.0225(7) Uani 1 1 d .
C9 C 0.2259(3) 0.0138(3) 0.3227(2) 0.0355(10) Uani 1 1 d .
H9A H 0.1544 0.0166 0.3099 0.053 Uiso 1 1 calc R
H9B H 0.2346 0.0014 0.3674 0.053 Uiso 1 1 calc R
H9C H 0.2572 -0.0394 0.3003 0.053 Uiso 1 1 calc R
C10 C 0.2647(4) 0.1328(4) 0.23875(19) 0.0470(13) Uani 1 1 d .
H10A H 0.2880 0.0759 0.2159 0.070 Uiso 1 1 calc R
H10B H 0.3050 0.1905 0.2298 0.070 Uiso 1 1 calc R
H10C H 0.1944 0.1457 0.2259 0.070 Uiso 1 1 calc R
C11 C 0.2296(3) 0.1967(3) 0.34181(18) 0.0281(8) Uani 1 1 d .
H11A H 0.2673 0.2569 0.3345 0.042 Uiso 1 1 calc R
H11B H 0.2328 0.1826 0.3864 0.042 Uiso 1 1 calc R
H11C H 0.1597 0.2055 0.3264 0.042 Uiso 1 1 calc R
C12 C 0.4316(2) 0.7096(2) 0.26482(13) 0.0129(6) Uani 1 1 d .
C13 C 0.4434(2) 0.6132(2) 0.28651(14) 0.0132(6) Uani 1 1 d .
H13 H 0.4493 0.5611 0.2577 0.016 Uiso 1 1 calc R
C14 C 0.4466(3) 0.5924(2) 0.34940(15) 0.0159(6) Uani 1 1 d .
C15 C 0.4389(2) 0.6645(3) 0.39382(14) 0.0168(6) Uani 1 1 d .
H15 H 0.4405 0.6491 0.4367 0.020 Uiso 1 1 calc R
C16 C 0.4287(2) 0.7607(2) 0.37263(14) 0.0148(6) Uani 1 1 d .
C17 C 0.4258(2) 0.7831(2) 0.31026(14) 0.0144(6) Uani 1 1 d .
H17 H 0.4197 0.8499 0.2977 0.017 Uiso 1 1 calc R
C18 C 0.2944(2) 0.7578(2) 0.17456(14) 0.0137(6) Uani 1 1 d .
C19 C 0.2244(2) 0.7776(3) 0.21823(15) 0.0163(6) Uani 1 1 d .
H19 H 0.2455 0.7785 0.2611 0.020 Uiso 1 1 calc R
C20 C 0.1246(2) 0.7960(2) 0.19998(16) 0.0175(6) Uani 1 1 d .
C21 C 0.0883(2) 0.7949(2) 0.13861(15) 0.0168(6) Uani 1 1 d .
H21 H 0.0200 0.8080 0.1268 0.020 Uiso 1 1 calc R
C22 C 0.1567(2) 0.7736(2) 0.09533(14) 0.0161(6) Uani 1 1 d .
C23 C 0.2571(2) 0.7558(2) 0.11192(14) 0.0148(6) Uani 1 1 d .
H23 H 0.3014 0.7421 0.0805 0.018 Uiso 1 1 calc R
C24 C 0.4760(2) 0.8439(2) 0.18178(14) 0.0137(6) Uani 1 1 d .
C25 C 0.5732(2) 0.8554(3) 0.20928(15) 0.0166(6) Uani 1 1 d .
H25 H 0.6012 0.8047 0.2352 0.020 Uiso 1 1 calc R
C26 C 0.6296(2) 0.9391(3) 0.19966(15) 0.0163(6) Uani 1 1 d .
C27 C 0.5941(3) 1.0157(3) 0.16203(15) 0.0182(7) Uani 1 1 d .
H27 H 0.6334 1.0723 0.1552 0.022 Uiso 1 1 calc R
C28 C 0.4976(3) 1.0049(2) 0.13473(14) 0.0173(7) Uani 1 1 d .
C29 C 0.4398(2) 0.9225(2) 0.14419(14) 0.0143(6) Uani 1 1 d .
H29 H 0.3741 0.9190 0.1249 0.017 Uiso 1 1 calc R
C30 C 0.4563(2) 0.6571(2) 0.14474(14) 0.0134(6) Uani 1 1 d .
C31 C 0.3992(2) 0.5730(2) 0.12960(15) 0.0159(6) Uani 1 1 d .
H31 H 0.3380 0.5630 0.1485 0.019 Uiso 1 1 calc R
C32 C 0.4301(3) 0.5043(3) 0.08781(15) 0.0189(7) Uani 1 1 d .
C33 C 0.5180(3) 0.5144(3) 0.05831(16) 0.0220(7) Uani 1 1 d .
H33 H 0.5382 0.4675 0.0291 0.026 Uiso 1 1 calc R
C34 C 0.5748(3) 0.5969(3) 0.07385(17) 0.0230(7) Uani 1 1 d .
C35 C 0.5462(2) 0.6672(3) 0.11548(16) 0.0175(6) Uani 1 1 d .
H35 H 0.5877 0.7228 0.1243 0.021 Uiso 1 1 calc R
Cl1 Cl 0.32019(6) 0.07801(6) 0.48744(4) 0.01922(16) Uani 1 1 d .
Cl2 Cl 0.44650(7) 1.09954(6) 0.08841(4) 0.0265(2) Uani 1 1 d .
Cl3 Cl 0.35399(7) 0.40216(7) 0.06950(4) 0.0264(2) Uani 1 1 d .
Cl4 Cl 0.74785(6) 0.94917(7) 0.23849(4) 0.02392(19) Uani 1 1 d .
Cl5 Cl 0.11488(6) 0.76652(7) 0.01690(4) 0.02211(18) Uani 1 1 d .
Cl6 Cl 0.04100(7) 0.82175(8) 0.25617(4) 0.0292(2) Uani 1 1 d .
Cl7 Cl 0.41513(6) 0.85506(6) 0.42630(4) 0.02208(18) Uani 1 1 d .
Cl8 Cl 0.39685(8) 0.28156(6) 0.46269(4) 0.0280(2) Uani 1 1 d .
Cl9 Cl 0.45822(7) 0.47100(6) 0.37465(4) 0.02492(19) Uani 1 1 d .
Cl10 Cl 0.68689(9) 0.61423(9) 0.03840(6) 0.0458(3) Uani 1 1 d .
N1 N 0.5311(2) 0.0921(2) 0.37916(13) 0.0203(6) Uani 1 1 d .
N2 N 0.3860(2) 0.1034(2) 0.32678(13) 0.0193(6) Uani 1 1 d .

loop_
_atom_site_aniso_label
_atom_site_aniso_U_11
_atom_site_aniso_U_22
_atom_site_aniso_U_33
_atom_site_aniso_U_23
_atom_site_aniso_U_13
_atom_site_aniso_U_12
B1 0.0155(18) 0.0208(19) 0.0173(16) -0.0030(14) -0.0006(13) -0.0006(15)
B2 0.0155(17) 0.0143(17) 0.0102(15) 0.0012(12) -0.0005(12) -0.0022(14)
C1 0.0173(16) 0.0141(16) 0.0165(15) 0.0014(12) 0.0019(12) -0.0023(13)
C2 0.0239(19) 0.037(2) 0.0193(16) -0.0076(15) 0.0068(14) -0.0019(16)
C3 0.0230(19) 0.035(2) 0.0183(16) -0.0074(15) 0.0037(14) -0.0024(16)
C4 0.0157(17) 0.039(2) 0.0198(17) -0.0024(15) -0.0013(13) -0.0045(16)
C5 0.026(2) 0.056(3) 0.037(2) -0.003(2) -0.0042(18) -0.020(2)
C6 0.022(2) 0.057(3) 0.0212(18) 0.0000(18) -0.0019(15) -0.0052(19)
C7 0.032(2) 0.059(3) 0.036(2) -0.007(2) -0.0092(19) 0.013(2)
C8 0.0197(17) 0.0244(19) 0.0219(17) -0.0031(14) -0.0093(13) 0.0063(15)
C9 0.0188(19) 0.031(2) 0.055(3) -0.010(2) -0.0069(18) 0.0008(17)
C10 0.046(3) 0.074(4) 0.0197(19) -0.007(2) -0.0121(18) 0.027(3)
C11 0.030(2) 0.029(2) 0.0249(18) -0.0002(15) -0.0026(15) 0.0108(17)
C12 0.0098(14) 0.0174(16) 0.0110(13) 0.0021(11) -0.0024(11) -0.0021(12)
C13 0.0109(14) 0.0151(15) 0.0136(13) -0.0004(11) 0.0002(11) -0.0019(12)
C14 0.0156(15) 0.0143(16) 0.0181(15) 0.0042(12) 0.0027(12) 0.0012(13)
C15 0.0168(16) 0.0225(17) 0.0110(14) 0.0027(12) -0.0004(11) 0.0007(13)
C16 0.0130(15) 0.0180(16) 0.0132(14) -0.0029(12) -0.0005(11) -0.0009(12)
C17 0.0132(15) 0.0150(15) 0.0146(14) 0.0013(12) -0.0016(11) -0.0015(12)
C18 0.0148(15) 0.0109(14) 0.0150(14) 0.0028(11) -0.0009(11) -0.0041(12)
C19 0.0142(16) 0.0193(17) 0.0152(14) -0.0003(12) -0.0012(12) -0.0011(13)
C20 0.0133(15) 0.0154(16) 0.0240(16) -0.0053(13) 0.0027(12) 0.0004(12)
C21 0.0153(16) 0.0119(15) 0.0222(16) -0.0001(12) -0.0051(12) 0.0012(12)
C22 0.0180(16) 0.0149(16) 0.0146(14) 0.0017(12) -0.0047(12) -0.0038(13)
C23 0.0145(15) 0.0157(15) 0.0142(14) 0.0020(12) 0.0008(11) -0.0026(12)
C24 0.0136(15) 0.0181(16) 0.0096(13) -0.0005(11) 0.0017(11) -0.0027(12)
C25 0.0163(15) 0.0182(17) 0.0152(14) 0.0018(12) -0.0001(12) -0.0018(13)
C26 0.0114(14) 0.0217(17) 0.0153(14) -0.0001(13) -0.0017(11) -0.0033(13)
C27 0.0184(16) 0.0208(17) 0.0156(14) 0.0015(12) 0.0022(12) -0.0077(13)
C28 0.0236(17) 0.0154(16) 0.0129(14) 0.0015(12) 0.0014(12) -0.0029(13)
C29 0.0152(15) 0.0138(15) 0.0138(14) -0.0001(11) -0.0007(11) -0.0025(12)
C30 0.0120(14) 0.0173(16) 0.0105(13) 0.0015(11) -0.0013(11) 0.0010(12)
C31 0.0123(15) 0.0192(16) 0.0157(14) 0.0018(12) -0.0014(11) 0.0010(13)
C32 0.0211(17) 0.0179(17) 0.0167(15) -0.0018(13) -0.0060(13) 0.0025(14)
C33 0.0252(18) 0.0206(18) 0.0204(16) -0.0017(14) 0.0035(14) 0.0074(15)
C34 0.0175(17) 0.0252(19) 0.0271(18) 0.0048(14) 0.0070(14) 0.0071(15)
C35 0.0136(15) 0.0172(17) 0.0215(16) 0.0015(13) 0.0001(12) 0.0009(13)
Cl1 0.0198(4) 0.0191(4) 0.0190(3) 0.0020(3) 0.0041(3) -0.0007(3)
Cl2 0.0345(5) 0.0179(4) 0.0253(4) 0.0081(3) -0.0108(4) -0.0068(4)
Cl3 0.0230(4) 0.0214(4) 0.0332(5) -0.0094(3) -0.0085(4) 0.0001(3)
Cl4 0.0143(4) 0.0319(5) 0.0249(4) 0.0040(4) -0.0031(3) -0.0083(4)
Cl5 0.0196(4) 0.0281(4) 0.0175(3) 0.0020(3) -0.0071(3) -0.0027(3)
Cl6 0.0177(4) 0.0422(6) 0.0282(4) -0.0090(4) 0.0059(3) 0.0036(4)
Cl7 0.0307(5) 0.0208(4) 0.0143(3) -0.0045(3) -0.0017(3) 0.0021(4)
Cl8 0.0446(6) 0.0169(4) 0.0233(4) -0.0028(3) 0.0093(4) -0.0070(4)
Cl9 0.0382(5) 0.0175(4) 0.0195(4) 0.0066(3) 0.0056(3) 0.0048(4)
Cl10 0.0338(6) 0.0360(6) 0.0718(8) -0.0096(6) 0.0340(6) 0.0014(5)
N1 0.0177(15) 0.0284(17) 0.0148(13) -0.0032(11) 0.0016(11) -0.0047(12)
N2 0.0195(15) 0.0216(15) 0.0167(13) -0.0023(11) 0.0002(11) 0.0001(12)

loop_
_atom_type_symbol
_atom_type_description
_atom_type_scat_dispersion_real
_atom_type_scat_dispersion_imag
_atom_type_scat_source
C C 0.0033 0.0016 'International Tables Vol C Tables 4.2.6.8 and 6.1.1.4'
H H 0.0000 0.0000 'International Tables Vol C Tables 4.2.6.8 and 6.1.1.4'
B B 0.0013 0.0007 'International Tables Vol C Tables 4.2.6.8 and 6.1.1.4'
N N 0.0061 0.0033 'International Tables Vol C Tables 4.2.6.8 and 6.1.1.4'
Cl Cl 0.1484 0.1585 'International Tables Vol C Tables 4.2.6.8 and 6.1.1.4'

loop_
_geom_angle_atom_site_label_1
_geom_angle_atom_site_label_2
_geom_angle_atom_site_label_3
_geom_angle
C1 B1 Cl8 120.3(3)
C1 B1 Cl1 119.1(3)
Cl8 B1 Cl1 120.5(2)
C24 B2 C12 108.4(2)
C24 B2 C18 110.2(3)
C12 B2 C18 108.6(3)
C24 B2 C30 108.6(3)
C12 B2 C30 112.4(3)
C18 B2 C30 108.6(2)
N2 C1 N1 107.5(3)
N2 C1 B1 126.0(3)
N1 C1 B1 126.5(3)
C3 C2 N1 107.7(3)
C3 C2 H2 126.2
N1 C2 H2 126.2
C2 C3 N2 108.0(3)
C2 C3 H3 126.0
N2 C3 H3 126.0
N1 C4 C6 110.8(3)
N1 C4 C5 106.4(3)
C6 C4 C5 111.8(4)
N1 C4 C7 108.3(3)
C6 C4 C7 108.9(4)
C5 C4 C7 110.5(4)
C4 C5 H5A 109.5
C4 C5 H5B 109.5
H5A C5 H5B 109.5
C4 C5 H5C 109.5
H5A C5 H5C 109.5
H5B C5 H5C 109.5
C4 C6 H6A 109.5
C4 C6 H6B 109.5
H6A C6 H6B 109.5
C4 C6 H6C 109.5
H6A C6 H6C 109.5
H6B C6 H6C 109.5
C4 C7 H7A 109.5
C4 C7 H7B 109.5
H7A C7 H7B 109.5
C4 C7 H7C 109.5
H7A C7 H7C 109.5
H7B C7 H7C 109.5
C10 C8 C11 108.5(3)
C10 C8 N2 107.4(3)
C11 C8 N2 109.9(3)
C10 C8 C9 111.2(4)
C11 C8 C9 111.8(3)
N2 C8 C9 108.0(3)
C8 C9 H9A 109.5
C8 C9 H9B 109.5
H9A C9 H9B 109.5
C8 C9 H9C 109.5
H9A C9 H9C 109.5
H9B C9 H9C 109.5
C8 C10 H10A 109.5
C8 C10 H10B 109.5
H10A C10 H10B 109.5
C8 C10 H10C 109.5
H10A C10 H10C 109.5
H10B C10 H10C 109.5
C8 C11 H11A 109.5
C8 C11 H11B 109.5
H11A C11 H11B 109.5
C8 C11 H11C 109.5
H11A C11 H11C 109.5
H11B C11 H11C 109.5
C13 C12 C17 116.3(3)
C13 C12 B2 125.2(3)
C17 C12 B2 118.3(3)
C14 C13 C12 121.0(3)
C14 C13 H13 119.5
C12 C13 H13 119.5
C15 C14 C13 122.6(3)
C15 C14 Cl9 117.7(2)
C13 C14 Cl9 119.8(3)
C14 C15 C16 116.7(3)
C14 C15 H15 121.6
C16 C15 H15 121.6
C17 C16 C15 121.7(3)
C17 C16 Cl7 119.2(3)
C15 C16 Cl7 119.0(2)
C16 C17 C12 121.7(3)
C16 C17 H17 119.2
C12 C17 H17 119.2
C19 C18 C23 116.1(3)
C19 C18 B2 124.4(3)
C23 C18 B2 119.4(3)
C20 C19 C18 121.2(3)
C20 C19 H19 119.4
C18 C19 H19 119.4
C21 C20 C19 122.7(3)
C21 C20 Cl6 118.0(3)
C19 C20 Cl6 119.3(3)
C20 C21 C22 116.4(3)
C20 C21 H21 121.8
C22 C21 H21 121.8
C21 C22 C23 122.4(3)
C21 C22 Cl5 118.8(2)
C23 C22 Cl5 118.7(3)
C22 C23 C18 121.2(3)
C22 C23 H23 119.4
C18 C23 H23 119.4
C25 C24 C29 115.6(3)
C25 C24 B2 119.8(3)
C29 C24 B2 124.5(3)
C26 C25 C24 121.8(3)
C26 C25 H25 119.1
C24 C25 H25 119.1
C27 C26 C25 122.3(3)
C27 C26 Cl4 119.2(3)
C25 C26 Cl4 118.5(3)
C26 C27 C28 116.2(3)
C26 C27 H27 121.9
C28 C27 H27 121.9
C29 C28 C27 122.4(3)
C29 C28 Cl2 118.7(3)
C27 C28 Cl2 118.9(3)
C28 C29 C24 121.6(3)
C28 C29 H29 119.2
C24 C29 H29 119.2
C31 C30 C35 116.5(3)
C31 C30 B2 120.6(3)
C35 C30 B2 122.8(3)
C32 C31 C30 121.4(3)
C32 C31 H31 119.3
C30 C31 H31 119.3
C31 C32 C33 122.4(3)
C31 C32 Cl3 119.2(3)
C33 C32 Cl3 118.4(3)
C34 C33 C32 116.1(3)
C34 C33 H33 121.9
C32 C33 H33 121.9
C33 C34 C35 123.1(3)
C33 C34 Cl10 118.5(3)
C35 C34 Cl10 118.4(3)
C34 C35 C30 120.5(3)
C34 C35 H35 119.7
C30 C35 H35 119.7
C2 N1 C1 108.8(3)
C2 N1 C4 121.5(3)
C1 N1 C4 129.6(3)
C1 N2 C3 108.0(3)
C1 N2 C8 128.9(3)
C3 N2 C8 122.7(3)

loop_
_geom_bond_atom_site_label_1
_geom_bond_atom_site_label_2
_geom_bond_distance
B1 C1 1.576(5)
B1 Cl8 1.734(4)
B1 Cl1 1.736(4)
B2 C24 1.636(5)
B2 C12 1.639(4)
B2 C18 1.650(5)
B2 C30 1.652(5)
C1 N2 1.356(4)
C1 N1 1.358(4)
C2 C3 1.353(5)
C2 N1 1.358(4)
C2 H2 0.9500
C3 N2 1.371(5)
C3 H3 0.9500
C4 N1 1.517(5)
C4 C6 1.524(5)
C4 C5 1.525(6)
C4 C7 1.529(6)
C5 H5A 0.9800
C5 H5B 0.9800
C5 H5C 0.9800
C6 H6A 0.9800
C6 H6B 0.9800
C6 H6C 0.9800
C7 H7A 0.9800
C7 H7B 0.9800
C7 H7C 0.9800
C8 C10 1.518(5)
C8 C11 1.520(5)
C8 N2 1.521(5)
C8 C9 1.525(6)
C9 H9A 0.9800
C9 H9B 0.9800
C9 H9C 0.9800
C10 H10A 0.9800
C10 H10B 0.9800
C10 H10C 0.9800
C11 H11A 0.9800
C11 H11B 0.9800
C11 H11C 0.9800
C12 C13 1.398(4)
C12 C17 1.407(4)
C13 C14 1.386(4)
C13 H13 0.9500
C14 C15 1.381(5)
C14 Cl9 1.743(3)
C15 C16 1.389(5)
C15 H15 0.9500
C16 C17 1.380(4)
C16 Cl7 1.748(3)
C17 H17 0.9500
C18 C19 1.401(5)
C18 C23 1.411(4)
C19 C20 1.391(5)
C19 H19 0.9500
C20 C21 1.382(5)
C20 Cl6 1.743(4)
C21 C22 1.384(5)
C21 H21 0.9500
C22 C23 1.390(4)
C22 Cl5 1.752(3)
C23 H23 0.9500
C24 C25 1.404(4)
C24 C29 1.409(4)
C25 C26 1.390(5)
C25 H25 0.9500
C26 C27 1.385(5)
C26 Cl4 1.747(3)
C27 C28 1.393(5)
C27 H27 0.9500
C28 C29 1.385(5)
C28 Cl2 1.743(3)
C29 H29 0.9500
C30 C31 1.403(5)
C30 C35 1.405(5)
C31 C32 1.382(5)
C31 H31 0.9500
C32 C33 1.385(5)
C32 Cl3 1.752(4)
C33 C34 1.384(5)
C33 H33 0.9500
C34 C35 1.385(5)
C34 Cl10 1.748(4)
C35 H35 0.9500
